data_4128796
loop_
_publ_author_name
'Boyko, Yaroslav D.'
'Huck, Christopher J.'
'Sarlah, David'

_publ_section_title
;
 Total Synthesis of Isomalabaricane Triterpenoids.
;
_journal_issue 36
_journal_name_full 'Journal of the American Chemical Society'
_journal_page_first 14131
_journal_page_last 14135
_journal_paper_doi 10.1021/jacs.9b08487
_journal_volume 141
_journal_year 2019
_chemical_formula_moiety 'C19 H28 O3'
_chemical_formula_sum 'C19 H28 O3'
_chemical_formula_weight 304.41
_chemical_name_systematic
(3aS*,5aR*,9aR*)-3-acetyl-2-hydroxy-3a,6,6,9a-tetramethyl-1,3a,4,5,5a,6,8,9,9a,9b-decahydro-7H-cyclopenta[a]naphthalen-7-one
_space_group_crystal_system triclinic
_space_group_IT_number 2
_space_group_name_Hall '-P 1'
_space_group_name_H-M_alt 'P -1'
_atom_sites_solution_hydrogens mixed
_atom_sites_solution_primary direct
_audit_creation_date 2018-12-15
_audit_creation_method
;
Olex2 1.2
(compiled 2018.05.29 svn.r3508 for OlexSys, GUI svn.r5506)
;
_audit_update_record
;
2019-06-06 deposited with the CCDC.	2019-08-06 downloaded from the CCDC.
;
_cell_angle_alpha 72.958(2)
_cell_angle_beta 83.610(2)
_cell_angle_gamma 77.293(2)
_cell_formula_units_Z 2
_cell_length_a 6.6780(3)
_cell_length_b 9.4722(4)
_cell_length_c 13.5770(6)
_cell_measurement_reflns_used 9834
_cell_measurement_temperature 100
_cell_measurement_theta_max 28.370
_cell_measurement_theta_min 2.294
_cell_volume 799.99(6)
_computing_cell_refinement 'SAINT v8.37A (Bruker, 2015)'
_computing_data_reduction 'SAINT v8.37A (Bruker, 2015)'
_computing_molecular_graphics 'Olex2 (Dolomanov et al., 2009)'
_computing_publication_material 'Olex2 (Dolomanov et al., 2009)'
_computing_structure_refinement 'XL (Sheldrick, 2008)'
_computing_structure_solution 'XS (Sheldrick, 2008)'
_diffrn_ambient_temperature 99.99
_diffrn_detector 'Bruker Photon 100 area detector'
_diffrn_detector_type 'photon counter area detector'
_diffrn_measured_fraction_theta_full 0.999
_diffrn_measured_fraction_theta_max 0.998
_diffrn_measurement_device 'kappa diffractometer'
_diffrn_measurement_device_type 'Bruker D8 Venture/Photon 100'
_diffrn_measurement_method 'profile data from \f and \w scans'
_diffrn_radiation_monochromator 'multilayer mirrors'
_diffrn_radiation_probe x-ray
_diffrn_radiation_type MoK\a
_diffrn_radiation_wavelength 0.71073
_diffrn_reflns_av_R_equivalents 0.0438
_diffrn_reflns_av_unetI/netI 0.0226
_diffrn_reflns_Laue_measured_fraction_full 0.999
_diffrn_reflns_Laue_measured_fraction_max 0.998
_diffrn_reflns_limit_h_max 8
_diffrn_reflns_limit_h_min -8
_diffrn_reflns_limit_k_max 12
_diffrn_reflns_limit_k_min -12
_diffrn_reflns_limit_l_max 18
_diffrn_reflns_limit_l_min -18
_diffrn_reflns_number 31524
_diffrn_reflns_point_group_measured_fraction_full 0.999
_diffrn_reflns_point_group_measured_fraction_max 0.998
_diffrn_reflns_theta_full 25.242
_diffrn_reflns_theta_max 28.370
_diffrn_reflns_theta_min 2.394
_diffrn_source 'microfocus sealed X-ray tube'
_diffrn_source_target Mo
_diffrn_source_type 'Incoatec I\ms'
_diffrn_standards_number 0
_exptl_absorpt_coefficient_mu 0.083
_exptl_absorpt_correction_T_max 0.7457
_exptl_absorpt_correction_T_min 0.7108
_exptl_absorpt_correction_type multi-scan
_exptl_absorpt_process_details
'SADABS-2016/2 (Bruker,2016/2) was used for absorption correction. wR2(int) was 0.1176 before and 0.0578 after correction. The Ratio of minimum to maximum transmission is 0.9532. The \l/2 correction factor is Not present.'
_exptl_crystal_colour 'clear light colourless'
_exptl_crystal_colour_lustre clear
_exptl_crystal_colour_modifier light
_exptl_crystal_colour_primary colourless
_exptl_crystal_density_diffrn 1.264
_exptl_crystal_description prism
_exptl_crystal_F_000 332
_exptl_crystal_recrystallization_method
'Crystallized by slow evaporation of dichloromethane from a solution in dichloromethane + isopropanol'
_exptl_crystal_size_max 0.525
_exptl_crystal_size_mid 0.223
_exptl_crystal_size_min 0.124
_refine_diff_density_max 0.386
_refine_diff_density_min -0.268
_refine_diff_density_rms 0.051
_refine_ls_extinction_coef 0.068(5)
_refine_ls_extinction_expression Fc^*^=kFc[1+0.001xFc^2^\l^3^/sin(2\q)]^-1/4^
_refine_ls_extinction_method 'SHELXL-2014/7 (Sheldrick 2014'
_refine_ls_goodness_of_fit_ref 1.035
_refine_ls_hydrogen_treatment mixed
_refine_ls_matrix_type full
_refine_ls_number_parameters 209
_refine_ls_number_reflns 3984
_refine_ls_number_restraints 0
_refine_ls_restrained_S_all 1.035
_refine_ls_R_factor_all 0.0507
_refine_ls_R_factor_gt 0.0427
_refine_ls_shift/su_max 0.001
_refine_ls_shift/su_mean 0.000
_refine_ls_structure_factor_coef Fsqd
_refine_ls_weighting_details 'w=1/[\s^2^(Fo^2^)+(0.0474P)^2^+0.4595P] where P=(Fo^2^+2Fc^2^)/3'
_refine_ls_weighting_scheme calc
_refine_ls_wR_factor_gt 0.1018
_refine_ls_wR_factor_ref 0.1074
_reflns_Friedel_coverage 0.000
_reflns_number_gt 3484
_reflns_number_total 3984
_reflns_threshold_expression 'I > 2\s(I)'
_cod_data_source_file ja9b08487_si_003.cif
_cod_data_source_block mo_dd16q_0m
_cod_database_code 4128796
_shelx_shelxl_version_number 2014/7
_shelx_space_group_comment
;
The symmetry employed for this shelxl refinement is uniquely defined
by the following loop, which should always be used as a source of
symmetry information in preference to the above space-group names.
They are only intended as comments.
;
_shelx_estimated_absorpt_t_max 0.990
_shelx_estimated_absorpt_t_min 0.958
_olex2_refinement_description
;
1. Fixed Uiso
 At 1.2 times of:
  All C(H) groups, All C(H,H) groups, All C(H,H,H,H,H,H) groups
 At 1.5 times of:
  All C(H,H,H) groups, All O(H) groups
2. Others
 Sof(H15D)=Sof(H15E)=Sof(H15F)=1-FVAR(1)
 Sof(H15A)=Sof(H15B)=Sof(H15C)=FVAR(1)
3.a Ternary CH refined with riding coordinates:
 C5(H5), C9(H9)
3.b Secondary CH2 refined with riding coordinates:
 C1(H1A,H1B), C2(H2A,H2B), C6(H6A,H6B), C7(H7A,H7B), C11(H11A,H11B)
3.c Disordered Me refined as rotating group:
 C15(H15A,H15B,H15C,H15D,H15E,H15F)
3.d Idealised Me refined as rotating group:
 C16(H16A,H16B,H16C), C17(H17A,H17B,H17C), C18(H18A,H18B,H18C), C19(H19A,H19B,
 H19C)
;
_olex2_date_sample_data_collection 2018-09-13
_olex2_date_sample_submission 2018-09-12
_olex2_exptl_crystal_mounting_method
'Mounted on a cryoloop (Hampton research) using Paratone oil (Exxon) with (-1 0 -1) face rougly perpendicular to the spindle axis '
_olex2_submission_original_sample_id YB-VIII-264
_olex2_submission_special_instructions 'No special instructions were received'

loop_
_space_group_symop_operation_xyz
'x, y, z'
'-x, -y, -z'

loop_
_atom_site_label
_atom_site_type_symbol
_atom_site_fract_x
_atom_site_fract_y
_atom_site_fract_z
_atom_site_U_iso_or_equiv
_atom_site_adp_type
_atom_site_occupancy
_atom_site_site_symmetry_order
_atom_site_calc_flag
_atom_site_refinement_flags_posn
_atom_site_refinement_flags_occupancy
O1 O 0.64545(15) 0.69317(10) 0.45717(7) 0.0215(2) Uani 1 1 d . .
O2 O 0.71401(14) 1.16431(10) 0.91111(7) 0.0202(2) Uani 1 1 d . .
O3 O 0.77141(14) 0.98033(11) 1.09121(7) 0.0205(2) Uani 1 1 d . .
H3 H 0.742(3) 1.070(2) 1.0348(14) 0.031 Uiso 1 1 d R .
C1 C 0.84789(18) 0.87789(13) 0.60672(9) 0.0145(2) Uani 1 1 d . .
H1A H 0.9759 0.8667 0.6411 0.017 Uiso 1 1 calc R .
H1B H 0.8082 0.9846 0.5667 0.017 Uiso 1 1 calc R .
C2 C 0.88853(19) 0.77691(14) 0.53227(9) 0.0168(2) Uani 1 1 d . .
H2A H 0.9066 0.8409 0.4610 0.020 Uiso 1 1 calc R .
H2B H 1.0190 0.7036 0.5494 0.020 Uiso 1 1 calc R .
C3 C 0.71995(18) 0.69120(13) 0.53530(9) 0.0148(2) Uani 1 1 d . .
C4 C 0.65987(18) 0.59375(13) 0.64184(9) 0.0142(2) Uani 1 1 d . .
C5 C 0.70981(17) 0.66123(12) 0.72553(9) 0.0118(2) Uani 1 1 d . .
H5 H 0.8607 0.6250 0.7350 0.014 Uiso 1 1 calc R .
C6 C 0.60529(18) 0.60682(13) 0.83239(9) 0.0146(2) Uani 1 1 d . .
H6A H 0.6180 0.4962 0.8501 0.018 Uiso 1 1 calc R .
H6B H 0.4571 0.6530 0.8298 0.018 Uiso 1 1 calc R .
C7 C 0.69859(18) 0.64645(13) 0.91819(9) 0.0146(2) Uani 1 1 d . .
H7A H 0.5893 0.6630 0.9715 0.018 Uiso 1 1 calc R .
H7B H 0.8051 0.5598 0.9513 0.018 Uiso 1 1 calc R .
C8 C 0.79568(17) 0.78825(13) 0.87771(9) 0.0126(2) Uani 1 1 d . .
C9 C 0.67220(17) 0.89396(12) 0.78441(9) 0.0121(2) Uani 1 1 d . .
H9 H 0.5257 0.9030 0.8113 0.015 Uiso 1 1 calc R .
C10 C 0.67623(17) 0.83627(12) 0.68915(9) 0.0118(2) Uani 1 1 d . .
C11 C 0.71876(19) 1.05050(13) 0.77019(9) 0.0165(2) Uani 1 1 d . .
H11A H 0.8503 1.0622 0.7302 0.020 Uiso 1 1 calc R .
H11B H 0.6070 1.1314 0.7357 0.020 Uiso 1 1 calc R .
C12 C 0.73148(18) 1.04957(14) 0.88095(10) 0.0164(2) Uani 1 1 d . .
C13 C 0.76717(18) 0.89584(14) 0.94548(9) 0.0147(2) Uani 1 1 d . .
C14 C 0.78945(18) 0.86672(14) 1.04827(10) 0.0168(2) Uani 1 1 d . .
C15 C 0.8343(2) 0.71603(16) 1.12438(10) 0.0225(3) Uani 1 1 d . .
H15A H 0.9754 0.6960 1.1460 0.027 Uiso 0.647(17) 1 calc GR P
H15B H 0.8187 0.6387 1.0927 0.027 Uiso 0.647(17) 1 calc GR P
H15C H 0.7383 0.7141 1.1846 0.027 Uiso 0.647(17) 1 calc GR P
H15D H 0.7129 0.6699 1.1362 0.027 Uiso 0.353(17) 1 calc GR P
H15E H 0.8696 0.7271 1.1895 0.027 Uiso 0.353(17) 1 calc GR P
H15F H 0.9500 0.6518 1.0975 0.027 Uiso 0.353(17) 1 calc GR P
C16 C 1.02928(18) 0.74558(14) 0.85495(9) 0.0154(2) Uani 1 1 d . .
H16A H 1.0836 0.8372 0.8216 0.023 Uiso 1 1 calc GR .
H16B H 1.0555 0.6799 0.8090 0.023 Uiso 1 1 calc GR .
H16C H 1.0971 0.6925 0.9197 0.023 Uiso 1 1 calc GR .
C17 C 0.46740(18) 0.91178(13) 0.64087(9) 0.0152(2) Uani 1 1 d . .
H17A H 0.3568 0.8751 0.6886 0.023 Uiso 1 1 calc GR .
H17B H 0.4647 0.8870 0.5759 0.023 Uiso 1 1 calc GR .
H17C H 0.4480 1.0212 0.6275 0.023 Uiso 1 1 calc GR .
C18 C 0.4367(2) 0.57444(15) 0.64619(10) 0.0200(3) Uani 1 1 d . .
H18A H 0.4060 0.5034 0.7120 0.030 Uiso 1 1 calc GR .
H18B H 0.4175 0.5355 0.5892 0.030 Uiso 1 1 calc GR .
H18C H 0.3439 0.6721 0.6401 0.030 Uiso 1 1 calc GR .
C19 C 0.8000(2) 0.43721(14) 0.65206(10) 0.0202(3) Uani 1 1 d . .
H19A H 0.9439 0.4481 0.6400 0.030 Uiso 1 1 calc GR .
H19B H 0.7648 0.3929 0.6011 0.030 Uiso 1 1 calc GR .
H19C H 0.7799 0.3715 0.7216 0.030 Uiso 1 1 calc GR .

loop_
_atom_site_aniso_label
_atom_site_aniso_U_11
_atom_site_aniso_U_22
_atom_site_aniso_U_33
_atom_site_aniso_U_23
_atom_site_aniso_U_13
_atom_site_aniso_U_12
O1 0.0312(5) 0.0203(5) 0.0157(4) -0.0058(4) -0.0055(4) -0.0075(4)
O2 0.0230(5) 0.0176(4) 0.0235(5) -0.0110(4) 0.0010(4) -0.0053(3)
O3 0.0223(5) 0.0243(5) 0.0185(4) -0.0115(4) -0.0001(3) -0.0048(4)
C1 0.0160(5) 0.0143(5) 0.0141(5) -0.0041(4) 0.0004(4) -0.0056(4)
C2 0.0179(6) 0.0197(6) 0.0142(5) -0.0062(4) 0.0025(4) -0.0065(5)
C3 0.0174(5) 0.0122(5) 0.0153(5) -0.0056(4) -0.0009(4) -0.0011(4)
C4 0.0177(5) 0.0125(5) 0.0138(5) -0.0041(4) -0.0020(4) -0.0043(4)
C5 0.0134(5) 0.0107(5) 0.0121(5) -0.0032(4) -0.0013(4) -0.0031(4)
C6 0.0174(5) 0.0137(5) 0.0132(5) -0.0026(4) 0.0003(4) -0.0063(4)
C7 0.0172(5) 0.0136(5) 0.0123(5) -0.0014(4) -0.0009(4) -0.0041(4)
C8 0.0132(5) 0.0128(5) 0.0122(5) -0.0040(4) -0.0009(4) -0.0020(4)
C9 0.0133(5) 0.0109(5) 0.0125(5) -0.0040(4) -0.0007(4) -0.0023(4)
C10 0.0126(5) 0.0108(5) 0.0121(5) -0.0030(4) -0.0004(4) -0.0028(4)
C11 0.0218(6) 0.0123(5) 0.0170(6) -0.0055(4) -0.0004(4) -0.0049(4)
C12 0.0139(5) 0.0178(6) 0.0197(6) -0.0084(5) 0.0005(4) -0.0042(4)
C13 0.0136(5) 0.0168(6) 0.0151(5) -0.0066(4) 0.0001(4) -0.0035(4)
C14 0.0132(5) 0.0212(6) 0.0184(6) -0.0087(5) 0.0003(4) -0.0047(4)
C15 0.0264(7) 0.0255(7) 0.0163(6) -0.0046(5) -0.0034(5) -0.0067(5)
C16 0.0130(5) 0.0173(6) 0.0168(6) -0.0065(4) -0.0012(4) -0.0020(4)
C17 0.0150(5) 0.0148(5) 0.0151(5) -0.0034(4) -0.0030(4) -0.0012(4)
C18 0.0212(6) 0.0228(6) 0.0202(6) -0.0074(5) -0.0013(5) -0.0110(5)
C19 0.0295(7) 0.0126(6) 0.0193(6) -0.0064(5) -0.0042(5) -0.0014(5)

loop_
_atom_type_symbol
_atom_type_description
_atom_type_scat_dispersion_real
_atom_type_scat_dispersion_imag
_atom_type_scat_source
C C 0.0033 0.0016 'International Tables Vol C Tables 4.2.6.8 and 6.1.1.4'
H H 0.0000 0.0000 'International Tables Vol C Tables 4.2.6.8 and 6.1.1.4'
O O 0.0106 0.0060 'International Tables Vol C Tables 4.2.6.8 and 6.1.1.4'

loop_
_geom_angle_atom_site_label_1
_geom_angle_atom_site_label_2
_geom_angle_atom_site_label_3
_geom_angle
C14 O3 H3 104.4(11)
H1A C1 H1B 107.9
C2 C1 H1A 109.3
C2 C1 H1B 109.3
C10 C1 H1A 109.3
C10 C1 H1B 109.3
C10 C1 C2 111.66(9)
C1 C2 H2A 108.6
C1 C2 H2B 108.6
H2A C2 H2B 107.6
C3 C2 C1 114.50(10)
C3 C2 H2A 108.6
C3 C2 H2B 108.6
O1 C3 C2 121.73(11)
O1 C3 C4 122.09(11)
C2 C3 C4 116.05(10)
C3 C4 C5 108.63(9)
C3 C4 C19 104.98(10)
C18 C4 C3 110.77(10)
C18 C4 C5 114.97(10)
C18 C4 C19 107.58(10)
C19 C4 C5 109.44(9)
C4 C5 H5 105.7
C4 C5 C10 112.52(9)
C6 C5 C4 115.23(9)
C6 C5 H5 105.7
C6 C5 C10 111.16(9)
C10 C5 H5 105.7
C5 C6 H6A 109.0
C5 C6 H6B 109.0
C5 C6 C7 112.93(9)
H6A C6 H6B 107.8
C7 C6 H6A 109.0
C7 C6 H6B 109.0
C6 C7 H7A 108.9
C6 C7 H7B 108.9
H7A C7 H7B 107.7
C8 C7 C6 113.29(9)
C8 C7 H7A 108.9
C8 C7 H7B 108.9
C7 C8 C9 107.04(9)
C13 C8 C7 117.76(10)
C13 C8 C9 99.21(9)
C13 C8 C16 106.25(9)
C16 C8 C7 111.29(9)
C16 C8 C9 115.05(9)
C8 C9 H9 104.1
C10 C9 C8 117.70(9)
C10 C9 H9 104.1
C11 C9 C8 105.56(9)
C11 C9 H9 104.1
C11 C9 C10 119.32(9)
C1 C10 C5 107.25(9)
C9 C10 C1 114.61(9)
C9 C10 C5 108.35(9)
C9 C10 C17 105.24(9)
C17 C10 C1 108.24(9)
C17 C10 C5 113.30(9)
C9 C11 H11A 111.5
C9 C11 H11B 111.5
H11A C11 H11B 109.3
C12 C11 C9 101.29(9)
C12 C11 H11A 111.5
C12 C11 H11B 111.5
O2 C12 C11 124.86(11)
O2 C12 C13 125.72(11)
C13 C12 C11 109.41(10)
C12 C13 C8 109.35(10)
C14 C13 C8 130.32(11)
C14 C13 C12 120.00(11)
O3 C14 C13 120.41(12)
O3 C14 C15 112.76(11)
C13 C14 C15 126.83(11)
C14 C15 H15A 109.5
C14 C15 H15B 109.5
C14 C15 H15C 109.5
C14 C15 H15D 109.5
C14 C15 H15E 109.5
C14 C15 H15F 109.5
H15A C15 H15B 109.5
H15A C15 H15C 109.5
H15A C15 H15D 141.1
H15A C15 H15E 56.3
H15A C15 H15F 56.3
H15B C15 H15C 109.5
H15B C15 H15D 56.3
H15B C15 H15E 141.1
H15B C15 H15F 56.3
H15C C15 H15D 56.3
H15C C15 H15E 56.3
H15C C15 H15F 141.1
H15D C15 H15E 109.5
H15D C15 H15F 109.5
H15E C15 H15F 109.5
C8 C16 H16A 109.5
C8 C16 H16B 109.5
C8 C16 H16C 109.5
H16A C16 H16B 109.5
H16A C16 H16C 109.5
H16B C16 H16C 109.5
C10 C17 H17A 109.5
C10 C17 H17B 109.5
C10 C17 H17C 109.5
H17A C17 H17B 109.5
H17A C17 H17C 109.5
H17B C17 H17C 109.5
C4 C18 H18A 109.5
C4 C18 H18B 109.5
C4 C18 H18C 109.5
H18A C18 H18B 109.5
H18A C18 H18C 109.5
H18B C18 H18C 109.5
C4 C19 H19A 109.5
C4 C19 H19B 109.5
C4 C19 H19C 109.5
H19A C19 H19B 109.5
H19A C19 H19C 109.5
H19B C19 H19C 109.5

loop_
_geom_bond_atom_site_label_1
_geom_bond_atom_site_label_2
_geom_bond_distance
O1 C3 1.2145(15)
O2 C12 1.2477(15)
O3 H3 0.962(19)
O3 C14 1.3444(15)
C1 H1A 0.9900
C1 H1B 0.9900
C1 C2 1.5497(16)
C1 C10 1.5417(16)
C2 H2A 0.9900
C2 H2B 0.9900
C2 C3 1.5167(17)
C3 C4 1.5350(16)
C4 C5 1.5541(15)
C4 C18 1.5339(17)
C4 C19 1.5463(17)
C5 H5 1.0000
C5 C6 1.5337(15)
C5 C10 1.5570(15)
C6 H6A 0.9900
C6 H6B 0.9900
C6 C7 1.5514(16)
C7 H7A 0.9900
C7 H7B 0.9900
C7 C8 1.5484(16)
C8 C9 1.5533(15)
C8 C13 1.5320(16)
C8 C16 1.5430(16)
C9 H9 1.0000
C9 C10 1.5401(15)
C9 C11 1.5343(16)
C10 C17 1.5414(16)
C11 H11A 0.9900
C11 H11B 0.9900
C11 C12 1.5129(17)
C12 C13 1.4460(17)
C13 C14 1.3595(17)
C14 C15 1.4869(18)
C15 H15A 0.9800
C15 H15B 0.9800
C15 H15C 0.9800
C15 H15D 0.9800
C15 H15E 0.9800
C15 H15F 0.9800
C16 H16A 0.9800
C16 H16B 0.9800
C16 H16C 0.9800
C17 H17A 0.9800
C17 H17B 0.9800
C17 H17C 0.9800
C18 H18A 0.9800
C18 H18B 0.9800
C18 H18C 0.9800
C19 H19A 0.9800
C19 H19B 0.9800
C19 H19C 0.9800
